data_4024197
loop_
_publ_author_name
'Jinhua Song'
'Hiroshi Yamataka'
'Zvi Rappoport'

_publ_section_title
;
 Dialkoxyphosphinyl-Substituted Enols of Carboxamides
;
_journal_name_full 'Journal of Organic Chemistry'
_journal_page_first 7605
_journal_page_last 7624
_journal_paper_doi 10.1021/jo0710679
_journal_volume 72
_journal_year 2007
_chemical_formula_moiety 'C11 H16 N O5 P'
_chemical_formula_sum 'C11 H16 N O5 P'
_chemical_formula_weight 273.22
_chemical_name_systematic
; 
 ? 
;
_space_group_IT_number 29
_symmetry_cell_setting orthorhombic
_symmetry_space_group_name_Hall 'P 2c -2ac'
_symmetry_space_group_name_H-M 'P c a 21'
_atom_sites_solution_hydrogens geom
_atom_sites_solution_primary direct
_atom_sites_solution_secondary difmap
_audit_creation_method SHELXL-97
_cell_angle_alpha 90.00
_cell_angle_beta 90.00
_cell_angle_gamma 90.00
_cell_formula_units_Z 4
_cell_length_a 11.7792(7)
_cell_length_b 13.4173(9)
_cell_length_c 8.3445(5)
_cell_measurement_reflns_used 1162
_cell_measurement_temperature 295(2)
_cell_measurement_theta_max 17.76
_cell_measurement_theta_min 3.46
_cell_volume 1318.81(14)
_computing_cell_refinement 'Bruker SMART'
_computing_data_collection 'Bruker SMART'
_computing_data_reduction 'Bruker SAINT'
_computing_molecular_graphics 'Bruker SHELXTL'
_computing_publication_material 'Bruker SHELXTL'
_computing_structure_refinement 'SHELXL-97 (Sheldrick, 1997)'
_computing_structure_solution 'SHELXS-97 (Sheldrick, 1990)'
_diffrn_ambient_temperature 295(2)
_diffrn_measured_fraction_theta_full 0.997
_diffrn_measured_fraction_theta_max 0.997
_diffrn_measurement_device_type 'CCD area detector'
_diffrn_measurement_method 'phi and omega scans'
_diffrn_radiation_monochromator graphite
_diffrn_radiation_source 'fine-focus sealed tube'
_diffrn_radiation_type MoK\a
_diffrn_radiation_wavelength 0.71073
_diffrn_reflns_av_R_equivalents 0.0826
_diffrn_reflns_av_sigmaI/netI 0.0939
_diffrn_reflns_limit_h_max 14
_diffrn_reflns_limit_h_min -15
_diffrn_reflns_limit_k_max 17
_diffrn_reflns_limit_k_min -17
_diffrn_reflns_limit_l_max 10
_diffrn_reflns_limit_l_min -10
_diffrn_reflns_number 14445
_diffrn_reflns_theta_full 26.99
_diffrn_reflns_theta_max 26.99
_diffrn_reflns_theta_min 1.52
_exptl_absorpt_coefficient_mu 0.221
_exptl_absorpt_correction_T_max 0.9890
_exptl_absorpt_correction_T_min 0.9740
_exptl_absorpt_correction_type none
_exptl_crystal_colour colorless
_exptl_crystal_density_diffrn 1.376
_exptl_crystal_density_method 'not measured'
_exptl_crystal_description plate
_exptl_crystal_F_000 576
_exptl_crystal_size_max 0.12
_exptl_crystal_size_mid 0.10
_exptl_crystal_size_min 0.05
_refine_diff_density_max 0.464
_refine_diff_density_min -0.268
_refine_diff_density_rms 0.039
_refine_ls_abs_structure_details 'Flack H D (1983), Acta Cryst. A39, 876-881'
_refine_ls_abs_structure_Flack 0.00(10)
_refine_ls_extinction_method none
_refine_ls_goodness_of_fit_ref 0.854
_refine_ls_hydrogen_treatment mixed
_refine_ls_matrix_type full
_refine_ls_number_parameters 170
_refine_ls_number_reflns 2866
_refine_ls_number_restraints 1
_refine_ls_restrained_S_all 0.854
_refine_ls_R_factor_all 0.1041
_refine_ls_R_factor_gt 0.0534
_refine_ls_shift/su_max 0.000
_refine_ls_shift/su_mean 0.000
_refine_ls_structure_factor_coef Fsqd
_refine_ls_weighting_details 'calc w=1/[\s^2^(Fo^2^)+(0.0107P)^2^+0.0000P] where P=(Fo^2^+2Fc^2^)/3'
_refine_ls_weighting_scheme calc
_refine_ls_wR_factor_gt 0.0560
_refine_ls_wR_factor_ref 0.0649
_reflns_number_gt 1667
_reflns_number_total 2866
_reflns_threshold_expression >2sigma(I)
_cod_data_source_file jo0710679-File008.cif
_cod_data_source_block song191m
_cod_depositor_comments
;
The following automatic conversions were performed:
'_symmetry_cell_setting' value 'Orthorhombic' changed to 'orthorhombic'
according to '/home/saulius/struct/CIF-dictionaries/cif_core.dic'
dictionary named 'cif_core.dic' version 2.4.1 from 2010-06-29.

Automatic conversion script
Id: cif_fix_enum 1527 2010-12-29 10:47:43Z saulius 
;
_cod_database_code 4024197

loop_
_symmetry_equiv_pos_as_xyz
'x, y, z'
'-x, -y, z+1/2'
'x+1/2, -y, z'
'-x+1/2, y, z+1/2'

loop_
_atom_site_label
_atom_site_type_symbol
_atom_site_fract_x
_atom_site_fract_y
_atom_site_fract_z
_atom_site_U_iso_or_equiv
_atom_site_adp_type
_atom_site_occupancy
_atom_site_symmetry_multiplicity
_atom_site_calc_flag
_atom_site_refinement_flags
_atom_site_disorder_assembly
_atom_site_disorder_group
C1 C 0.8550(3) 0.5806(3) 0.0788(5) 0.0532(11) Uani 1 1 d . . .
C2 C 0.8787(3) 0.4866(2) 0.1723(4) 0.0480(9) Uani 1 1 d . . .
H2A H 0.8186 0.4770 0.2503 0.058 Uiso 1 1 calc R . .
H2B H 0.9493 0.4949 0.2307 0.058 Uiso 1 1 calc R . .
C3 C 0.6666(3) 0.3582(3) 0.0650(5) 0.0792(13) Uani 1 1 d . . .
H3A H 0.6759 0.3193 0.1607 0.119 Uiso 1 1 calc R . .
H3B H 0.6060 0.3309 0.0019 0.119 Uiso 1 1 calc R . .
H3C H 0.6490 0.4258 0.0934 0.119 Uiso 1 1 calc R . .
C4 C 1.0030(3) 0.2378(3) 0.1958(5) 0.0886(14) Uani 1 1 d . . .
H4A H 1.0145 0.1963 0.1035 0.133 Uiso 1 1 calc R . .
H4B H 0.9972 0.1968 0.2897 0.133 Uiso 1 1 calc R . .
H4C H 1.0661 0.2826 0.2070 0.133 Uiso 1 1 calc R . .
C5 C 0.8750(3) 0.7638(3) 0.1018(3) 0.0373(9) Uani 1 1 d . . .
C6 C 0.9483(3) 0.8357(3) 0.1622(4) 0.0483(10) Uani 1 1 d . . .
H6 H 1.0034 0.8177 0.2366 0.058 Uiso 1 1 calc R . .
C7 C 0.9400(3) 0.9320(3) 0.1132(4) 0.0501(10) Uani 1 1 d . . .
H7 H 0.9906 0.9790 0.1534 0.060 Uiso 1 1 calc R . .
C8 C 0.8582(3) 0.9617(2) 0.0051(4) 0.0457(11) Uani 1 1 d . . .
C9 C 0.7858(3) 0.8919(2) -0.0546(4) 0.0517(10) Uani 1 1 d . . .
H9 H 0.7305 0.9108 -0.1280 0.062 Uiso 1 1 calc R . .
C10 C 0.7934(3) 0.7929(2) -0.0076(4) 0.0487(9) Uani 1 1 d . . .
H10 H 0.7435 0.7461 -0.0498 0.058 Uiso 1 1 calc R . .
C11 C 0.7669(3) 1.0950(2) -0.1317(5) 0.0736(13) Uani 1 1 d . . .
H11A H 0.7743 1.0670 -0.2371 0.110 Uiso 1 1 calc R . .
H11B H 0.7697 1.1663 -0.1385 0.110 Uiso 1 1 calc R . .
H11C H 0.6957 1.0749 -0.0860 0.110 Uiso 1 1 calc R . .
N1 N 0.8867(2) 0.6641(2) 0.1563(3) 0.0402(8) Uani 1 1 d . . .
O1 O 0.8088(3) 0.58068(18) -0.0493(3) 0.1015(11) Uani 1 1 d . . .
O2 O 0.97630(19) 0.38015(16) -0.0730(3) 0.0691(8) Uani 1 1 d . . .
O3 O 0.76977(18) 0.35604(14) -0.0259(2) 0.0521(7) Uani 1 1 d . . .
O4 O 0.9037(2) 0.29222(17) 0.1770(3) 0.0628(7) Uani 1 1 d . . .
O5 O 0.8565(2) 1.06067(16) -0.0341(3) 0.0673(8) Uani 1 1 d . . .
P1 P 0.88882(8) 0.37765(7) 0.05022(11) 0.0430(2) Uani 1 1 d . . .
H1N H 0.930(2) 0.6594(19) 0.244(3) 0.029(9) Uiso 1 1 d . . .

loop_
_atom_site_aniso_label
_atom_site_aniso_U_11
_atom_site_aniso_U_22
_atom_site_aniso_U_33
_atom_site_aniso_U_23
_atom_site_aniso_U_13
_atom_site_aniso_U_12
C1 0.064(3) 0.046(3) 0.049(3) 0.004(2) -0.015(2) -0.004(2)
C2 0.055(2) 0.048(2) 0.0411(19) -0.0012(19) -0.008(2) -0.005(2)
C3 0.059(2) 0.127(4) 0.051(3) 0.011(3) 0.001(2) -0.030(2)
C4 0.082(3) 0.098(3) 0.086(3) 0.021(3) -0.007(3) 0.028(3)
C5 0.036(2) 0.037(2) 0.039(2) -0.0013(16) 0.0040(17) 0.0044(18)
C6 0.046(2) 0.050(2) 0.049(2) -0.010(2) -0.0102(19) 0.000(2)
C7 0.047(2) 0.045(2) 0.058(3) -0.008(2) -0.008(2) -0.010(2)
C8 0.049(2) 0.039(2) 0.049(3) -0.0023(19) 0.0016(19) 0.0030(19)
C9 0.053(2) 0.046(2) 0.056(2) 0.006(2) -0.012(2) 0.003(2)
C10 0.047(2) 0.044(2) 0.055(2) 0.0008(19) -0.0099(19) -0.0047(19)
C11 0.093(3) 0.041(2) 0.087(3) 0.016(2) -0.011(3) 0.005(2)
N1 0.0437(19) 0.0447(19) 0.0322(18) -0.0006(16) -0.0091(16) 0.0001(16)
O1 0.187(3) 0.0446(17) 0.073(2) 0.0043(16) -0.073(2) -0.0116(18)
O2 0.0662(17) 0.0847(19) 0.0564(16) 0.0084(16) 0.0259(14) 0.0079(16)
O3 0.0529(15) 0.0590(16) 0.0443(14) 0.0001(13) 0.0018(13) -0.0169(13)
O4 0.0686(18) 0.0593(18) 0.0604(17) 0.0183(15) 0.0217(16) 0.0226(14)
O5 0.079(2) 0.0398(15) 0.083(2) 0.0059(15) -0.0170(17) -0.0023(14)
P1 0.0514(6) 0.0429(5) 0.0347(4) 0.0048(6) 0.0115(6) 0.0003(5)

loop_
_atom_type_symbol
_atom_type_description
_atom_type_scat_dispersion_real
_atom_type_scat_dispersion_imag
_atom_type_scat_source
C C 0.0033 0.0016 'International Tables Vol C Tables 4.2.6.8 and 6.1.1.4'
H H 0.0000 0.0000 'International Tables Vol C Tables 4.2.6.8 and 6.1.1.4'
N N 0.0061 0.0033 'International Tables Vol C Tables 4.2.6.8 and 6.1.1.4'
O O 0.0106 0.0060 'International Tables Vol C Tables 4.2.6.8 and 6.1.1.4'
P P 0.1023 0.0942 'International Tables Vol C Tables 4.2.6.8 and 6.1.1.4'

loop_
_geom_angle_atom_site_label_1
_geom_angle_atom_site_label_2
_geom_angle_atom_site_label_3
_geom_angle
_geom_angle_site_symmetry_1
_geom_angle_site_symmetry_3
_geom_angle_publ_flag
O1 C1 N1 123.6(4) . . ?
O1 C1 C2 123.1(4) . . ?
N1 C1 C2 113.3(3) . . ?
C1 C2 P1 113.7(2) . . ?
C1 C2 H2A 108.8 . . ?
P1 C2 H2A 108.8 . . ?
C1 C2 H2B 108.8 . . ?
P1 C2 H2B 108.8 . . ?
H2A C2 H2B 107.7 . . ?
O3 C3 H3A 109.5 . . ?
O3 C3 H3B 109.5 . . ?
H3A C3 H3B 109.5 . . ?
O3 C3 H3C 109.5 . . ?
H3A C3 H3C 109.5 . . ?
H3B C3 H3C 109.5 . . ?
O4 C4 H4A 109.5 . . ?
O4 C4 H4B 109.5 . . ?
H4A C4 H4B 109.5 . . ?
O4 C4 H4C 109.5 . . ?
H4A C4 H4C 109.5 . . ?
H4B C4 H4C 109.5 . . ?
C10 C5 C6 118.4(3) . . ?
C10 C5 N1 123.0(3) . . ?
C6 C5 N1 118.5(3) . . ?
C7 C6 C5 120.4(3) . . ?
C7 C6 H6 119.8 . . ?
C5 C6 H6 119.8 . . ?
C6 C7 C8 121.5(3) . . ?
C6 C7 H7 119.3 . . ?
C8 C7 H7 119.3 . . ?
C9 C8 O5 124.9(3) . . ?
C9 C8 C7 118.5(3) . . ?
O5 C8 C7 116.6(3) . . ?
C8 C9 C10 121.0(3) . . ?
C8 C9 H9 119.5 . . ?
C10 C9 H9 119.5 . . ?
C5 C10 C9 120.1(3) . . ?
C5 C10 H10 119.9 . . ?
C9 C10 H10 119.9 . . ?
O5 C11 H11A 109.5 . . ?
O5 C11 H11B 109.5 . . ?
H11A C11 H11B 109.5 . . ?
O5 C11 H11C 109.5 . . ?
H11A C11 H11C 109.5 . . ?
H11B C11 H11C 109.5 . . ?
C1 N1 C5 127.2(3) . . ?
C1 N1 H1N 119.5(17) . . ?
C5 N1 H1N 112.5(17) . . ?
C3 O3 P1 122.7(2) . . ?
C4 O4 P1 123.7(2) . . ?
C8 O5 C11 117.7(3) . . ?
O2 P1 O3 110.57(14) . . ?
O2 P1 O4 114.44(13) . . ?
O3 P1 O4 103.77(13) . . ?
O2 P1 C2 115.56(14) . . ?
O3 P1 C2 108.84(13) . . ?
O4 P1 C2 102.75(14) . . ?

loop_
_geom_bond_atom_site_label_1
_geom_bond_atom_site_label_2
_geom_bond_distance
_geom_bond_site_symmetry_2
_geom_bond_publ_flag
C1 O1 1.199(4) . ?
C1 N1 1.346(5) . ?
C1 C2 1.509(4) . ?
C2 P1 1.786(3) . ?
C2 H2A 0.9700 . ?
C2 H2B 0.9700 . ?
C3 O3 1.433(3) . ?
C3 H3A 0.9600 . ?
C3 H3B 0.9600 . ?
C3 H3C 0.9600 . ?
C4 O4 1.388(4) . ?
C4 H4A 0.9600 . ?
C4 H4B 0.9600 . ?
C4 H4C 0.9600 . ?
C5 C10 1.381(4) . ?
C5 C6 1.389(4) . ?
C5 N1 1.420(4) . ?
C6 C7 1.360(4) . ?
C6 H6 0.9300 . ?
C7 C8 1.379(4) . ?
C7 H7 0.9300 . ?
C8 C9 1.361(4) . ?
C8 O5 1.367(3) . ?
C9 C10 1.387(4) . ?
C9 H9 0.9300 . ?
C10 H10 0.9300 . ?
C11 O5 1.411(4) . ?
C11 H11A 0.9600 . ?
C11 H11B 0.9600 . ?
C11 H11C 0.9600 . ?
N1 H1N 0.89(2) . ?
O2 P1 1.456(2) . ?
O3 P1 1.566(2) . ?
O4 P1 1.570(2) . ?

loop_
_geom_hbond_atom_site_label_D
_geom_hbond_atom_site_label_H
_geom_hbond_atom_site_label_A
_geom_hbond_distance_DH
_geom_hbond_distance_HA
_geom_hbond_distance_DA
_geom_hbond_angle_DHA
_geom_hbond_site_symmetry_A
N1 H1N O2 0.89(2) 1.96(3) 2.839(4) 168(2) 2_765

loop_
_cod_related_entry_id
_cod_related_entry_database
_cod_related_entry_code
1 ChemSpider 30658852
